data_2016019
loop_
_publ_author_name
'Meng, Fa-Yan'
'Liu, Xu-Qing'
'Ng, Seik Weng'

_publ_section_title
;The honeycomb network structure of
 poly[[[\m~2~-1,3-bis(1<i>H</i>-benzimidazol-2-yl)benzene-\k^2^<i>N</i>^3^:<i>N</i>^3'^](\m~2~-terephthalato-\k^2^<i>O</i>:<i>O</i>')zinc(II)]
 ethanol solvate]
;
_journal_coeditor_code BG3037
_journal_issue 7
_journal_name_full 'Acta Crystallographica Section C'
_journal_page_first m341
_journal_page_last m342
_journal_paper_doi 10.1107/S0108270107027436
_journal_volume 63
_journal_year 2007
_chemical_formula_iupac '[Zn (C8 H4 O4) (C20 H14 N4)], C2 H6 O'
_chemical_formula_moiety 'C28 H18 N4 O4 Zn, C2 H6 O'
_chemical_formula_sum 'C30 H24 N4 O5 Zn'
_chemical_formula_weight 585.90
_chemical_name_systematic
;
poly[[[\m~2~-1,3-bis(1H-benzimidazol-2-yl)benzene-
\k^2^<i>N</i>^3^:<i>N</i>^3'^](\m~2~-terephthalato-
\k^2^<i>O</i>:<i>O</i>')zinc(II)] ethanol solvate]
;
_space_group_IT_number 2
_symmetry_cell_setting triclinic
_symmetry_space_group_name_Hall '-P 1'
_symmetry_space_group_name_H-M 'P -1'
_atom_sites_solution_hydrogens geom
_atom_sites_solution_primary direct
_atom_sites_solution_secondary difmap
_audit_creation_method SHELXL-97
_cell_angle_alpha 86.7310(10)
_cell_angle_beta 83.1400(10)
_cell_angle_gamma 87.9310(10)
_cell_formula_units_Z 2
_cell_length_a 9.0660(8)
_cell_length_b 9.3077(9)
_cell_length_c 15.921(2)
_cell_measurement_reflns_used 3996
_cell_measurement_temperature 291(2)
_cell_measurement_theta_max 27.3
_cell_measurement_theta_min 2.5
_cell_volume 1331.1(2)
_computing_cell_refinement 'SAINT (Bruker, 2004)'
_computing_data_collection 'SMART (Bruker, 2004)'
_computing_data_reduction SAINT
_computing_molecular_graphics 'X-SEED (Barbour, 2001)'
_computing_publication_material 'publCIF (Westrip, 2007)'
_computing_structure_refinement 'SHELXL97 (Sheldrick, 1997)'
_computing_structure_solution 'SHELXS97 (Sheldrick, 1997)'
_diffrn_ambient_temperature 291(2)
_diffrn_measured_fraction_theta_full 0.96
_diffrn_measured_fraction_theta_max 0.96
_diffrn_measurement_device_type 'Bruker APEX area-detector'
_diffrn_measurement_method '\f and \w'
_diffrn_radiation_monochromator graphite
_diffrn_radiation_source 'fine-focus sealed tube'
_diffrn_radiation_type MoK\a
_diffrn_radiation_wavelength 0.71073
_diffrn_reflns_av_R_equivalents 0.020
_diffrn_reflns_av_sigmaI/netI 0.036
_diffrn_reflns_limit_h_max 11
_diffrn_reflns_limit_h_min -11
_diffrn_reflns_limit_k_max 12
_diffrn_reflns_limit_k_min -12
_diffrn_reflns_limit_l_max 20
_diffrn_reflns_limit_l_min -20
_diffrn_reflns_number 10765
_diffrn_reflns_theta_full 27.5
_diffrn_reflns_theta_max 27.5
_diffrn_reflns_theta_min 2.3
_diffrn_standards_decay_% 0
_diffrn_standards_interval_count 0
_diffrn_standards_interval_time 0
_diffrn_standards_number 0
_exptl_absorpt_coefficient_mu 0.971
_exptl_absorpt_correction_T_max 0.845
_exptl_absorpt_correction_T_min 0.712
_exptl_absorpt_correction_type multi-scan
_exptl_absorpt_process_details '(SADABS; Sheldrick, 1996)'
_exptl_crystal_colour Colorless
_exptl_crystal_density_diffrn 1.462
_exptl_crystal_density_method 'not measured'
_exptl_crystal_description Block
_exptl_crystal_F_000 604
_exptl_crystal_size_max 0.28
_exptl_crystal_size_mid 0.21
_exptl_crystal_size_min 0.18
_refine_diff_density_max 0.38
_refine_diff_density_min -0.41
_refine_ls_extinction_method none
_refine_ls_goodness_of_fit_ref 1.03
_refine_ls_hydrogen_treatment mixed
_refine_ls_matrix_type full
_refine_ls_number_parameters 389
_refine_ls_number_reflns 5834
_refine_ls_number_restraints 31
_refine_ls_restrained_S_all 1.04
_refine_ls_R_factor_all 0.045
_refine_ls_R_factor_gt 0.035
_refine_ls_shift/su_max 0.001
_refine_ls_shift/su_mean 0.000
_refine_ls_structure_factor_coef Fsqd
_refine_ls_weighting_details 'calc w=1/[\s^2^(Fo^2^)+(0.0538P)^2^+0.3524P] where P=(Fo^2^+2Fc^2^)/3'
_refine_ls_weighting_scheme calc
_refine_ls_wR_factor_gt 0.092
_refine_ls_wR_factor_ref 0.098
_reflns_number_gt 4918
_reflns_number_total 5834
_reflns_threshold_expression I>2\s(I)
_cod_data_source_file bg3037.cif
_cod_data_source_block I
_cod_depositor_comments
;
The following automatic conversions were performed:
'_symmetry_cell_setting' value 'Triclinic' changed to 'triclinic'
according to '/home/saulius/struct/CIF-dictionaries/cif_core.dic'
dictionary named 'cif_core.dic' version 2.4.1 from
2010-06-29.

'_exptl_absorpt_correction_type' value 'Multi-scan' changed
to 'multi-scan' according to
'/home/saulius/struct/CIF-dictionaries/cif_core.dic' dictionary named
'cif_core.dic' version 2.4.1 from 2010-06-29.

Automatic conversion script
Id: cif_fix_enum 1527 2010-12-29 10:47:43Z saulius 

The following automatic conversions were performed:

'_symmetry_cell_setting' value 'Triclinic' changed to 'triclinic'
according to /home/saulius/struct/CIF-dictionaries/cif_core.dic
dictionary named 'cif_core.dic' version 2.4.1 from
2010-06-29.

'_exptl_absorpt_correction_type' value 'Multi-scan'
changed to 'multi-scan' according to
/home/saulius/struct/CIF-dictionaries/cif_core.dic dictionary named
'cif_core.dic' version 2.4.1 from 2010-06-29.

Automatic conversion script
Id: cif_fix_values 1715 2011-07-08 13:25:40Z adriana 
;
_cod_database_code 2016019
_cod_database_fobs_code 2016019

loop_
_symmetry_equiv_pos_as_xyz
'x, y, z'
'-x, -y, -z'

loop_
_atom_site_type_symbol
_atom_site_label
_atom_site_fract_x
_atom_site_fract_y
_atom_site_fract_z
_atom_site_U_iso_or_equiv
_atom_site_adp_type
_atom_site_calc_flag
_atom_site_refinement_flags
_atom_site_occupancy
_atom_site_disorder_assembly
_atom_site_disorder_group
Zn Zn1 0.12048(3) 0.34731(2) 0.704774(14) 0.02477(9) Uani d . 1 . .
O O1 0.27282(19) 0.22493(18) 0.64807(10) 0.0378(4) Uani d . 1 . .
O O2 0.3880(2) 0.37354(18) 0.54777(11) 0.0448(4) Uani d . 1 . .
O O3 0.07302(19) 0.25817(16) 0.81934(9) 0.0322(4) Uani d . 1 . .
O O4 0.0327(2) 0.04796(17) 0.76770(10) 0.0400(4) Uani d . 1 . .
O O5 0.4019(5) 0.0591(6) 0.7905(3) 0.1492(16) Uani d D 1 . .
H H5O 0.360(7) 0.105(7) 0.751(3) 0.179 Uiso d D 1 . .
N N1 0.1885(2) 0.54158(19) 0.73633(11) 0.0259(4) Uani d . 1 . .
N N2 0.1515(2) 0.7688(2) 0.77254(12) 0.0306(4) Uani d D 1 . .
H H2N 0.120(3) 0.8550(13) 0.7709(16) 0.037 Uiso d D 1 . .
N N3 0.0816(2) 0.60449(19) 0.33495(10) 0.0253(4) Uani d . 1 . .
N N4 0.2672(2) 0.5222(2) 0.40534(12) 0.0363(5) Uani d D 1 . .
H H4N 0.322(3) 0.503(3) 0.4450(13) 0.044 Uiso d D 1 . .
C C1 0.2394(2) 0.5550(2) 0.81518(13) 0.0283(5) Uani d . 1 . .
C C2 0.3053(3) 0.4532(3) 0.86742(16) 0.0376(6) Uani d . 1 . .
H H2 0.3234 0.3587 0.8521 0.045 Uiso calc R 1 . .
C C3 0.3426(3) 0.4982(3) 0.94286(17) 0.0464(7) Uani d . 1 . .
H H3 0.3863 0.4323 0.9792 0.056 Uiso calc R 1 . .
C C4 0.3166(3) 0.6408(3) 0.96628(16) 0.0477(7) Uani d . 1 . .
H H4 0.3421 0.6666 1.0181 0.057 Uiso calc R 1 . .
C C5 0.2543(3) 0.7436(3) 0.91446(16) 0.0421(6) Uani d . 1 . .
H H5 0.2388 0.8386 0.9294 0.050 Uiso calc R 1 . .
C C6 0.2158(3) 0.6976(2) 0.83843(14) 0.0305(5) Uani d . 1 . .
C C7 0.1375(2) 0.6726(2) 0.71378(13) 0.0256(4) Uani d . 1 . .
C C8 0.0765(2) 0.7121(2) 0.63368(13) 0.0254(4) Uani d . 1 . .
C C9 -0.0331(3) 0.8208(2) 0.62899(14) 0.0319(5) Uani d . 1 . .
H H9 -0.0721 0.8669 0.6774 0.038 Uiso calc R 1 . .
C C10 -0.0832(3) 0.8593(2) 0.55174(15) 0.0359(5) Uani d . 1 . .
H H10 -0.1567 0.9312 0.5486 0.043 Uiso calc R 1 . .
C C11 -0.0251(3) 0.7919(2) 0.47898(14) 0.0331(5) Uani d . 1 . .
H H11 -0.0564 0.8213 0.4270 0.040 Uiso calc R 1 . .
C C12 0.0805(2) 0.6799(2) 0.48389(13) 0.0264(4) Uani d . 1 . .
C C13 0.1310(2) 0.6407(2) 0.56145(13) 0.0258(4) Uani d . 1 . .
H H13 0.2017 0.5663 0.5650 0.031 Uiso calc R 1 . .
C C14 0.1406(2) 0.6044(2) 0.40773(13) 0.0268(4) Uani d . 1 . .
C C15 0.2920(3) 0.4619(3) 0.32729(15) 0.0341(5) Uani d . 1 . .
C C16 0.4012(3) 0.3648(3) 0.29415(18) 0.0500(7) Uani d . 1 . .
H H16 0.4786 0.3316 0.3242 0.060 Uiso calc R 1 . .
C C17 0.3879(3) 0.3205(3) 0.21419(18) 0.0543(8) Uani d . 1 . .
H H17 0.4563 0.2533 0.1902 0.065 Uiso calc R 1 . .
C C18 0.2742(3) 0.3743(3) 0.16875(16) 0.0459(7) Uani d . 1 . .
H H18 0.2697 0.3425 0.1148 0.055 Uiso calc R 1 . .
C C19 0.1676(3) 0.4731(3) 0.20060(14) 0.0362(5) Uani d . 1 . .
H H19 0.0934 0.5095 0.1691 0.043 Uiso calc R 1 . .
C C20 0.1769(2) 0.5158(2) 0.28273(13) 0.0288(5) Uani d . 1 . .
C C21 0.3622(3) 0.2532(2) 0.58054(14) 0.0304(5) Uani d . 1 . .
C C22 0.4353(2) 0.1211(2) 0.53972(14) 0.0286(5) Uani d . 1 . .
C C23 0.3858(3) -0.0166(3) 0.56556(15) 0.0345(5) Uani d . 1 . .
H H23 0.3092 -0.0284 0.6096 0.041 Uiso calc R 1 . .
C C24 0.4508(3) -0.1365(2) 0.52561(15) 0.0330(5) Uani d . 1 . .
H H24 0.4170 -0.2278 0.5431 0.049 Uiso calc R 1 . .
C C25 0.0422(2) 0.1256(2) 0.82785(13) 0.0266(4) Uani d . 1 . .
C C26 0.0178(3) 0.0624(2) 0.91749(13) 0.0268(4) Uani d . 1 . .
C C27 0.0834(3) 0.1223(2) 0.98164(14) 0.0323(5) Uani d . 1 . .
H H27 0.1389 0.2046 0.9697 0.039 Uiso calc R 1 . .
C C28 0.0663(3) 0.0596(2) 1.06329(14) 0.0324(5) Uani d . 1 . .
H H28 0.1116 0.0997 1.1055 0.049 Uiso calc R 1 . .
C C29 0.5448(12) 0.0873(18) 0.8193(9) 0.215(7) Uani d PDU 0.721(14) A 1
H H29A 0.5788 0.0062 0.8536 0.258 Uiso calc PR 0.721(14) A 1
H H29B 0.5381 0.1727 0.8519 0.258 Uiso calc PR 0.721(14) A 1
C C30 0.6464(16) 0.1092(15) 0.7384(8) 0.214(6) Uani d PDU 0.721(14) A 1
H H30A 0.7456 0.1230 0.7512 0.322 Uiso calc PR 0.721(14) A 1
H H30B 0.6131 0.1925 0.7067 0.322 Uiso calc PR 0.721(14) A 1
H H30C 0.6457 0.0260 0.7054 0.322 Uiso calc PR 0.721(14) A 1
C C29' 0.5483(14) 0.118(3) 0.7679(13) 0.113(8) Uani d PDU 0.279(14) A 2
H H29C 0.5364 0.2070 0.7345 0.135 Uiso calc PR 0.279(14) A 2
H H29D 0.6059 0.0514 0.7312 0.135 Uiso calc PR 0.279(14) A 2
C C30' 0.638(3) 0.148(3) 0.8359(15) 0.147(11) Uani d PDU 0.279(14) A 2
H H30D 0.7280 0.1926 0.8117 0.221 Uiso calc PR 0.279(14) A 2
H H30E 0.6617 0.0590 0.8659 0.221 Uiso calc PR 0.279(14) A 2
H H30F 0.5823 0.2108 0.8744 0.221 Uiso calc PR 0.279(14) A 2

loop_
_atom_site_aniso_label
_atom_site_aniso_U_11
_atom_site_aniso_U_22
_atom_site_aniso_U_33
_atom_site_aniso_U_12
_atom_site_aniso_U_13
_atom_site_aniso_U_23
Zn1 0.03333(15) 0.02150(13) 0.01889(13) 0.00217(10) -0.00162(10) -0.00096(9)
O1 0.0420(10) 0.0350(9) 0.0333(9) 0.0086(8) 0.0071(7) -0.0043(7)
O2 0.0613(12) 0.0293(9) 0.0406(10) 0.0102(8) 0.0022(9) 0.0008(7)
O3 0.0530(10) 0.0217(7) 0.0212(7) -0.0045(7) -0.0021(7) 0.0027(6)
O4 0.0704(13) 0.0283(8) 0.0221(8) -0.0031(8) -0.0079(8) -0.0025(6)
O5 0.114(3) 0.191(5) 0.138(4) 0.003(3) -0.026(3) 0.051(3)
N1 0.0325(10) 0.0246(9) 0.0214(9) -0.0003(8) -0.0067(7) -0.0012(7)
N2 0.0444(11) 0.0241(9) 0.0245(9) 0.0055(8) -0.0097(8) -0.0050(7)
N3 0.0313(10) 0.0262(9) 0.0180(8) -0.0012(8) -0.0013(7) -0.0010(7)
N4 0.0352(11) 0.0485(12) 0.0255(10) 0.0078(9) -0.0076(8) -0.0025(9)
C1 0.0304(11) 0.0311(11) 0.0240(10) -0.0016(9) -0.0068(9) -0.0005(9)
C2 0.0400(13) 0.0347(13) 0.0397(13) 0.0000(11) -0.0136(11) 0.0040(10)
C3 0.0486(16) 0.0569(17) 0.0359(14) 0.0019(13) -0.0205(12) 0.0086(12)
C4 0.0498(16) 0.0676(19) 0.0292(13) 0.0019(14) -0.0177(12) -0.0086(12)
C5 0.0491(15) 0.0471(15) 0.0329(13) 0.0066(12) -0.0132(11) -0.0145(11)
C6 0.0341(12) 0.0332(12) 0.0251(11) 0.0011(10) -0.0073(9) -0.0032(9)
C7 0.0319(11) 0.0238(10) 0.0210(10) -0.0014(9) -0.0026(9) -0.0011(8)
C8 0.0339(11) 0.0204(10) 0.0222(10) -0.0034(9) -0.0051(9) 0.0010(8)
C9 0.0430(13) 0.0274(11) 0.0258(11) 0.0040(10) -0.0056(10) -0.0050(9)
C10 0.0457(14) 0.0265(11) 0.0374(13) 0.0093(10) -0.0144(11) -0.0035(10)
C11 0.0478(14) 0.0281(11) 0.0253(11) 0.0012(10) -0.0142(10) 0.0005(9)
C12 0.0347(12) 0.0231(10) 0.0215(10) -0.0036(9) -0.0035(9) 0.0002(8)
C13 0.0330(11) 0.0211(10) 0.0233(10) 0.0002(9) -0.0044(9) 0.0010(8)
C14 0.0333(12) 0.0242(10) 0.0226(10) -0.0032(9) -0.0030(9) 0.0018(8)
C15 0.0342(12) 0.0391(13) 0.0278(11) 0.0025(10) 0.0001(10) -0.0019(10)
C16 0.0392(15) 0.0648(19) 0.0441(15) 0.0155(13) -0.0002(12) -0.0062(14)
C17 0.0501(17) 0.0630(19) 0.0457(16) 0.0160(15) 0.0110(13) -0.0136(14)
C18 0.0483(16) 0.0572(17) 0.0304(13) -0.0023(13) 0.0088(11) -0.0140(12)
C19 0.0380(13) 0.0447(14) 0.0252(11) -0.0014(11) 0.0004(10) -0.0049(10)
C20 0.0315(11) 0.0290(11) 0.0245(11) -0.0037(9) 0.0028(9) -0.0001(9)
C21 0.0304(11) 0.0323(12) 0.0287(11) 0.0056(10) -0.0050(9) -0.0030(9)
C22 0.0295(11) 0.0284(11) 0.0275(11) 0.0042(9) -0.0029(9) -0.0018(9)
C23 0.0322(12) 0.0364(13) 0.0320(12) 0.0006(10) 0.0078(10) -0.0002(10)
C24 0.0337(12) 0.0275(11) 0.0356(12) -0.0007(10) 0.0034(10) 0.0005(9)
C25 0.0328(11) 0.0238(10) 0.0227(10) 0.0001(9) -0.0031(9) 0.0017(8)
C26 0.0370(12) 0.0216(10) 0.0210(10) 0.0017(9) -0.0022(9) 0.0007(8)
C27 0.0450(13) 0.0262(11) 0.0255(11) -0.0100(10) -0.0027(10) 0.0021(9)
C28 0.0448(14) 0.0292(11) 0.0246(11) -0.0071(10) -0.0085(10) -0.0009(9)
C29 0.190(10) 0.220(10) 0.239(10) 0.022(8) -0.045(9) -0.028(9)
C30 0.193(10) 0.236(10) 0.221(10) -0.035(8) -0.069(8) 0.039(8)
C29' 0.071(9) 0.154(12) 0.111(11) 0.031(8) -0.012(8) 0.000(9)
C30' 0.125(13) 0.158(14) 0.165(14) -0.014(9) -0.021(9) -0.043(9)

loop_
_atom_type_symbol
_atom_type_description
_atom_type_scat_dispersion_real
_atom_type_scat_dispersion_imag
_atom_type_scat_source
C C 0.0033 0.0016 'International Tables Vol C Tables 4.2.6.8 and 6.1.1.4'
H H 0.0000 0.0000 'International Tables Vol C Tables 4.2.6.8 and 6.1.1.4'
N N 0.0061 0.0033 'International Tables Vol C Tables 4.2.6.8 and 6.1.1.4'
O O 0.0106 0.0060 'International Tables Vol C Tables 4.2.6.8 and 6.1.1.4'
Zn Zn 0.2839 1.4301 'International Tables Vol C Tables 4.2.6.8 and 6.1.1.4'

loop_
_geom_angle_atom_site_label_1
_geom_angle_atom_site_label_2
_geom_angle_atom_site_label_3
_geom_angle_site_symmetry_1
_geom_angle_site_symmetry_3
_geom_angle
_geom_angle_publ_flag
O1 Zn1 O3 . . 106.00(10) yes
O1 Zn1 N3 . 2_566 125.10(10) yes
O1 Zn1 N1 . . 115.70(10) yes
O3 Zn1 N1 . . 98.90(10) yes
O3 Zn1 N3 . 2_566 104.20(10) yes
N1 Zn1 N3 . 2_566 103.30(7) yes
C21 O1 Zn1 . . 128.94(15) ?
C25 O3 Zn1 . . 119.12(13) ?
C29' O5 H5O . . 97(5) ?
C29 O5 H5O . . 128(5) ?
C7 N1 C1 . . 105.44(17) ?
C7 N1 Zn1 . . 128.14(14) ?
C1 N1 Zn1 . . 119.96(14) ?
C7 N2 C6 . . 107.96(18) ?
C7 N2 H2N . . 125.6(18) ?
C6 N2 H2N . . 126.3(18) ?
C14 N3 C20 . . 105.67(18) ?
C14 N3 Zn1 . 2_566 136.49(15) ?
C20 N3 Zn1 . 2_566 115.54(14) ?
C14 N4 C15 . . 108.35(19) ?
C14 N4 H4N . . 128.2(19) ?
C15 N4 H4N . . 123.3(19) ?
C2 C1 C6 . . 120.7(2) ?
C2 C1 N1 . . 130.3(2) ?
C6 C1 N1 . . 109.00(18) ?
C3 C2 C1 . . 117.2(2) ?
C3 C2 H2 . . 121.4 ?
C1 C2 H2 . . 121.4 ?
C2 C3 C4 . . 121.8(2) ?
C2 C3 H3 . . 119.1 ?
C4 C3 H3 . . 119.1 ?
C5 C4 C3 . . 121.7(2) ?
C5 C4 H4 . . 119.1 ?
C3 C4 H4 . . 119.1 ?
C4 C5 C6 . . 116.4(2) ?
C4 C5 H5 . . 121.8 ?
C6 C5 H5 . . 121.8 ?
N2 C6 C5 . . 132.3(2) ?
N2 C6 C1 . . 105.50(18) ?
C5 C6 C1 . . 122.2(2) ?
N1 C7 N2 . . 112.09(18) ?
N1 C7 C8 . . 125.11(18) ?
N2 C7 C8 . . 122.77(19) ?
C13 C8 C9 . . 119.81(19) ?
C13 C8 C7 . . 119.04(19) ?
C9 C8 C7 . . 121.15(19) ?
C10 C9 C8 . . 119.5(2) ?
C10 C9 H9 . . 120.2 ?
C8 C9 H9 . . 120.2 ?
C9 C10 C11 . . 120.7(2) ?
C9 C10 H10 . . 119.6 ?
C11 C10 H10 . . 119.6 ?
C10 C11 C12 . . 119.9(2) ?
C10 C11 H11 . . 120.0 ?
C12 C11 H11 . . 120.0 ?
C13 C12 C11 . . 119.5(2) ?
C13 C12 C14 . . 119.84(19) ?
C11 C12 C14 . . 120.69(19) ?
C8 C13 C12 . . 120.5(2) ?
C8 C13 H13 . . 119.8 ?
C12 C13 H13 . . 119.8 ?
N3 C14 N4 . . 111.47(19) ?
N3 C14 C12 . . 126.8(2) ?
N4 C14 C12 . . 121.75(19) ?
N4 C15 C16 . . 131.6(2) ?
N4 C15 C20 . . 105.44(19) ?
C16 C15 C20 . . 123.0(2) ?
C17 C16 C15 . . 116.2(3) ?
C17 C16 H16 . . 121.9 ?
C15 C16 H16 . . 121.9 ?
C16 C17 C18 . . 121.4(2) ?
C16 C17 H17 . . 119.3 ?
C18 C17 H17 . . 119.3 ?
C19 C18 C17 . . 122.6(2) ?
C19 C18 H18 . . 118.7 ?
C17 C18 H18 . . 118.7 ?
C18 C19 C20 . . 116.7(2) ?
C18 C19 H19 . . 121.6 ?
C20 C19 H19 . . 121.6 ?
C15 C20 C19 . . 120.1(2) ?
C15 C20 N3 . . 109.03(19) ?
C19 C20 N3 . . 130.8(2) ?
O2 C21 O1 . . 125.8(2) ?
O2 C21 C22 . . 120.0(2) ?
O1 C21 C22 . . 114.2(2) ?
C24 C22 C23 2_656 . 119.1(2) ?
C24 C22 C21 2_656 . 120.0(2) ?
C23 C22 C21 . . 120.8(2) ?
C24 C23 C22 . . 120.2(2) ?
C24 C23 H23 . . 119.9 ?
C22 C23 H23 . . 119.9 ?
C22 C24 C23 2_656 . 120.7(2) ?
C22 C24 H24 2_656 . 119.7 ?
C23 C24 H24 . . 119.7 ?
O4 C25 O3 . . 124.2(2) ?
O4 C25 C26 . . 119.76(19) ?
O3 C25 C26 . . 116.04(18) ?
C28 C26 C27 2_557 . 119.1(2) ?
C28 C26 C25 2_557 . 120.35(19) ?
C27 C26 C25 . . 120.5(2) ?
C28 C27 C26 . . 120.3(2) ?
C28 C27 H27 . . 119.9 ?
C26 C27 H27 . . 119.9 ?
C27 C28 C26 . 2_557 120.6(2) ?
C27 C28 H28 . . 119.7 ?
C26 C28 H28 2_557 . 119.7 ?
O5 C29 C30 . . 103.5(10) ?
O5 C29 H29A . . 111.1 ?
C30 C29 H29A . . 111.1 ?
O5 C29 H29B . . 111.1 ?
C30 C29 H29B . . 111.1 ?
H29A C29 H29B . . 109.0 ?
C29 C30 H30A . . 109.5 ?
C29 C30 H30B . . 109.5 ?
H30A C30 H30B . . 109.5 ?
C29 C30 H30C . . 109.5 ?
H30A C30 H30C . . 109.5 ?
H30B C30 H30C . . 109.5 ?
O5 C29' C30' . . 118.9(17) ?
O5 C29' H29C . . 107.6 ?
C30' C29' H29C . . 107.6 ?
O5 C29' H29D . . 107.6 ?
C30' C29' H29D . . 107.6 ?
H29C C29' H29D . . 107.0 ?
C29' C30' H30D . . 109.5 ?
C29' C30' H30E . . 109.5 ?
H30D C30' H30E . . 109.5 ?
C29' C30' H30F . . 109.5 ?
H30D C30' H30F . . 109.5 ?
H30E C30' H30F . . 109.5 ?

loop_
_geom_bond_atom_site_label_1
_geom_bond_atom_site_label_2
_geom_bond_site_symmetry_2
_geom_bond_distance
_geom_bond_publ_flag
Zn1 O1 . 1.930(2) yes
Zn1 O3 . 1.966(2) yes
Zn1 N1 . 2.040(2) yes
Zn1 N3 2_566 2.036(2) yes
O1 C21 . 1.287(3) ?
O2 C21 . 1.227(3) ?
O3 C25 . 1.271(3) ?
O4 C25 . 1.245(3) ?
O5 C29' . 1.452(10) ?
O5 C29 . 1.462(9) ?
O5 H5O . 0.86(4) ?
N1 C7 . 1.333(3) ?
N1 C1 . 1.402(3) ?
N2 C7 . 1.351(3) ?
N2 C6 . 1.385(3) ?
N2 H2N . 0.842(10) ?
N3 C14 . 1.333(3) ?
N3 C20 . 1.405(3) ?
N3 Zn1 2_566 2.0357(18) ?
N4 C14 . 1.354(3) ?
N4 C15 . 1.383(3) ?
N4 H4N . 0.856(10) ?
C1 C2 . 1.391(3) ?
C1 C6 . 1.400(3) ?
C2 C3 . 1.377(3) ?
C2 H2 . 0.9300 ?
C3 C4 . 1.403(4) ?
C3 H3 . 0.9300 ?
C4 C5 . 1.377(4) ?
C4 H4 . 0.9300 ?
C5 C6 . 1.393(3) ?
C5 H5 . 0.9300 ?
C7 C8 . 1.472(3) ?
C8 C13 . 1.391(3) ?
C8 C9 . 1.398(3) ?
C9 C10 . 1.385(3) ?
C9 H9 . 0.9300 ?
C10 C11 . 1.388(3) ?
C10 H10 . 0.9300 ?
C11 C12 . 1.395(3) ?
C11 H11 . 0.9300 ?
C12 C13 . 1.392(3) ?
C12 C14 . 1.474(3) ?
C13 H13 . 0.9300 ?
C15 C16 . 1.393(3) ?
C15 C20 . 1.394(3) ?
C16 C17 . 1.380(4) ?
C16 H16 . 0.9300 ?
C17 C18 . 1.392(4) ?
C17 H17 . 0.9300 ?
C18 C19 . 1.381(3) ?
C18 H18 . 0.9300 ?
C19 C20 . 1.401(3) ?
C19 H19 . 0.9300 ?
C21 C22 . 1.517(3) ?
C22 C24 2_656 1.381(3) ?
C22 C23 . 1.397(3) ?
C23 C24 . 1.393(3) ?
C23 H23 . 0.9300 ?
C24 C22 2_656 1.381(3) ?
C24 H24 . 0.9300 ?
C25 C26 . 1.507(3) ?
C26 C28 2_557 1.390(3) ?
C26 C27 . 1.394(3) ?
C27 C28 . 1.388(3) ?
C27 H27 . 0.9300 ?
C28 C26 2_557 1.390(3) ?
C28 H28 . 0.9300 ?
C29 C30 . 1.500(9) ?
C29 H29A . 0.9700 ?
C29 H29B . 0.9700 ?
C30 H30A . 0.9600 ?
C30 H30B . 0.9600 ?
C30 H30C . 0.9600 ?
C29' C30' . 1.473(10) ?
C29' H29C . 0.9700 ?
C29' H29D . 0.9700 ?
C30' H30D . 0.9600 ?
C30' H30E . 0.9600 ?
C30' H30F . 0.9600 ?

loop_
_geom_hbond_atom_site_label_D
_geom_hbond_atom_site_label_H
_geom_hbond_atom_site_label_A
_geom_hbond_site_symmetry_A
_geom_hbond_distance_DH
_geom_hbond_distance_HA
_geom_hbond_distance_DA
_geom_hbond_angle_DHA
_geom_hbond_publ_flag
N2 H2N O4 1_565 0.84(2) 1.94(2) 2.777(2) 176(3) yes
N4 H4N O2 . 0.86(2) 2.11(2) 2.895(3) 152(3) yes
O5 H5O O1 . 0.86(4) 2.14(4) 2.999(4) 176(7) yes

loop_
_geom_torsion_atom_site_label_1
_geom_torsion_atom_site_label_2
_geom_torsion_atom_site_label_3
_geom_torsion_atom_site_label_4
_geom_torsion_site_symmetry_1
_geom_torsion_site_symmetry_4
_geom_torsion
O3 Zn1 O1 C21 . . -162.78(19)
N3 Zn1 O1 C21 2_566 . 76.3(2)
N1 Zn1 O1 C21 . . -54.3(2)
O1 Zn1 O3 C25 . . -51.46(18)
N3 Zn1 O3 C25 2_566 . 82.19(17)
N1 Zn1 O3 C25 . . -171.56(17)
O1 Zn1 N1 C7 . . 122.62(18)
O3 Zn1 N1 C7 . . -124.70(18)
N3 Zn1 N1 C7 2_566 . -17.7(2)
O1 Zn1 N1 C1 . . -89.91(17)
O3 Zn1 N1 C1 . . 22.78(17)
N3 Zn1 N1 C1 2_566 . 129.74(16)
C7 N1 C1 C2 . . -179.0(2)
Zn1 N1 C1 C2 . . 27.0(3)
C7 N1 C1 C6 . . 0.4(2)
Zn1 N1 C1 C6 . . -153.58(16)
C6 C1 C2 C3 . . 1.3(4)
N1 C1 C2 C3 . . -179.3(2)
C1 C2 C3 C4 . . -0.4(4)
C2 C3 C4 C5 . . -0.9(5)
C3 C4 C5 C6 . . 1.3(4)
C7 N2 C6 C5 . . -179.6(3)
C7 N2 C6 C1 . . 0.3(3)
C4 C5 C6 N2 . . 179.5(3)
C4 C5 C6 C1 . . -0.4(4)
C2 C1 C6 N2 . . 179.1(2)
N1 C1 C6 N2 . . -0.4(3)
C2 C1 C6 C5 . . -1.0(4)
N1 C1 C6 C5 . . 179.5(2)
C1 N1 C7 N2 . . -0.2(3)
Zn1 N1 C7 N2 . . 150.87(16)
C1 N1 C7 C8 . . 178.1(2)
Zn1 N1 C7 C8 . . -30.8(3)
C6 N2 C7 N1 . . 0.0(3)
C6 N2 C7 C8 . . -178.4(2)
N1 C7 C8 C13 . . -31.2(3)
N2 C7 C8 C13 . . 146.9(2)
N1 C7 C8 C9 . . 149.6(2)
N2 C7 C8 C9 . . -32.2(3)
C13 C8 C9 C10 . . -1.9(3)
C7 C8 C9 C10 . . 177.2(2)
C8 C9 C10 C11 . . -0.4(4)
C9 C10 C11 C12 . . 2.7(4)
C10 C11 C12 C13 . . -2.6(4)
C10 C11 C12 C14 . . 178.4(2)
C9 C8 C13 C12 . . 2.0(3)
C7 C8 C13 C12 . . -177.1(2)
C11 C12 C13 C8 . . 0.2(3)
C14 C12 C13 C8 . . 179.3(2)
C20 N3 C14 N4 . . 0.2(2)
Zn1 N3 C14 N4 2_566 . 161.33(17)
C20 N3 C14 C12 . . -178.9(2)
Zn1 N3 C14 C12 2_566 . -17.8(3)
C15 N4 C14 N3 . . -1.3(3)
C15 N4 C14 C12 . . 177.9(2)
C13 C12 C14 N3 . . 163.1(2)
C11 C12 C14 N3 . . -17.8(3)
C13 C12 C14 N4 . . -15.9(3)
C11 C12 C14 N4 . . 163.1(2)
C14 N4 C15 C16 . . -176.5(3)
C14 N4 C15 C20 . . 1.8(3)
N4 C15 C16 C17 . . 176.5(3)
C20 C15 C16 C17 . . -1.6(4)
C15 C16 C17 C18 . . 2.1(5)
C16 C17 C18 C19 . . -0.7(5)
C17 C18 C19 C20 . . -1.3(4)
N4 C15 C20 C19 . . -178.9(2)
C16 C15 C20 C19 . . -0.3(4)
N4 C15 C20 N3 . . -1.7(3)
C16 C15 C20 N3 . . 176.9(2)
C18 C19 C20 C15 . . 1.7(4)
C18 C19 C20 N3 . . -174.7(2)
C14 N3 C20 C15 . . 0.9(2)
Zn1 N3 C20 C15 2_566 . -164.75(16)
C14 N3 C20 C19 . . 177.7(2)
Zn1 N3 C20 C19 2_566 . 12.0(3)
Zn1 O1 C21 O2 . . 15.4(4)
Zn1 O1 C21 C22 . . -162.91(15)
O2 C21 C22 C24 . 2_656 11.0(3)
O1 C21 C22 C24 . 2_656 -170.6(2)
O2 C21 C22 C23 . . -167.0(2)
O1 C21 C22 C23 . . 11.4(3)
C24 C22 C23 C24 2_656 . -0.1(4)
C21 C22 C23 C24 . . 177.9(2)
C22 C23 C24 C22 . 2_656 0.1(4)
Zn1 O3 C25 O4 . . -3.6(3)
Zn1 O3 C25 C26 . . 175.78(14)
O4 C25 C26 C28 . 2_557 -24.0(3)
O3 C25 C26 C28 . 2_557 156.5(2)
O4 C25 C26 C27 . . 153.7(2)
O3 C25 C26 C27 . . -25.7(3)
C28 C26 C27 C28 2_557 . 0.8(4)
C25 C26 C27 C28 . . -177.0(2)
C26 C27 C28 C26 . 2_557 -0.8(4)
